data_8106410
loop_
_publ_author_name
'Liu, Weiping'

_publ_section_title
;
 Crystal structure of
 2-(bis(4-fluorophenyl)methylene)hydrazine-1-carbothioamide, C14H11F2N3S
;
_journal_issue 6
_journal_name_full 'Zeitschrift f\"ur Kristallographie - New Crystal Structures'
_journal_page_first 1089
_journal_page_last 1090
_journal_paper_doi 10.1515/ncrs-2018-0214
_journal_volume 233
_journal_year 2018
_chemical_formula_moiety 'C14 H11 F2 N3 S'
_chemical_formula_sum 'C14 H11 F2 N3 S'
_chemical_formula_weight 291.32
_space_group_crystal_system monoclinic
_space_group_IT_number 15
_space_group_name_Hall '-C 2yc'
_space_group_name_H-M_alt 'C 1 2/c 1'
_atom_sites_solution_hydrogens mixed
_cell_angle_alpha 90
_cell_angle_beta 111.307(2)
_cell_angle_gamma 90
_cell_formula_units_Z 8
_cell_length_a 18.5399(19)
_cell_length_b 9.5907(10)
_cell_length_c 16.8149(17)
_cell_measurement_reflns_used 4363
_cell_measurement_temperature 293(2)
_cell_measurement_theta_max 28.20
_cell_measurement_theta_min 2.43
_cell_volume 2785.5(5)
_computing_cell_refinement 'APEX2-2008 [14]'
_computing_data_collection 'APEX2-2008 [14]'
_computing_data_reduction 'SAINT- 2008 [14]'
_computing_molecular_graphics 'SHELXTL [15]'
_computing_publication_material 'SHELXTL [15]'
_computing_structure_refinement 'SHELXL-2014/7  [15]'
_computing_structure_solution 'SHELXTL-2008 [15]'
_diffrn_ambient_temperature 293(2)
_diffrn_measured_fraction_theta_full 1.000
_diffrn_measured_fraction_theta_max 1.000
_diffrn_measurement_device_type 'Bruker APEX-II CCD'
_diffrn_measurement_method '\f and \w scans'
_diffrn_radiation_type MoK\a
_diffrn_radiation_wavelength 0.71073
_diffrn_reflns_av_R_equivalents 0.0242
_diffrn_reflns_av_unetI/netI 0.0201
_diffrn_reflns_Laue_measured_fraction_full 1.000
_diffrn_reflns_Laue_measured_fraction_max 1.000
_diffrn_reflns_limit_h_max 22
_diffrn_reflns_limit_h_min -18
_diffrn_reflns_limit_k_max 10
_diffrn_reflns_limit_k_min -11
_diffrn_reflns_limit_l_max 19
_diffrn_reflns_limit_l_min -19
_diffrn_reflns_number 7800
_diffrn_reflns_point_group_measured_fraction_full 1.000
_diffrn_reflns_point_group_measured_fraction_max 1.000
_diffrn_reflns_theta_full 24.998
_diffrn_reflns_theta_max 24.998
_diffrn_reflns_theta_min 2.358
_diffrn_source 'fine-focus sealed tube'
_exptl_absorpt_coefficient_mu 0.247
_exptl_absorpt_correction_T_max 0.746
_exptl_absorpt_correction_T_min 0.690
_exptl_absorpt_correction_type multi-scan
_exptl_absorpt_process_details 'SADABS; Bruker, 2008 [14]'
_exptl_crystal_colour colourless
_exptl_crystal_density_diffrn 1.389
_exptl_crystal_density_method 'not measured'
_exptl_crystal_description block
_exptl_crystal_F_000 1200
_exptl_crystal_size_max 0.250
_exptl_crystal_size_mid 0.230
_exptl_crystal_size_min 0.200
_refine_diff_density_max 0.208
_refine_diff_density_min -0.338
_refine_diff_density_rms 0.059
_refine_ls_extinction_coef .
_refine_ls_extinction_method none
_refine_ls_goodness_of_fit_ref 1.047
_refine_ls_hydrogen_treatment constr
_refine_ls_matrix_type full
_refine_ls_number_parameters 181
_refine_ls_number_reflns 2458
_refine_ls_number_restraints 0
_refine_ls_restrained_S_all 1.047
_refine_ls_R_factor_all 0.0437
_refine_ls_R_factor_gt 0.0390
_refine_ls_shift/su_max 0.001
_refine_ls_shift/su_mean 0.000
_refine_ls_structure_factor_coef Fsqd
_refine_ls_weighting_details 'w=1/[\s^2^(Fo^2^)+(0.1000P)^2^+0.4610P] where P=(Fo^2^+2Fc^2^)/3'
_refine_ls_weighting_scheme calc
_refine_ls_wR_factor_gt 0.1269
_refine_ls_wR_factor_ref 0.1317
_reflns_Friedel_coverage 0.000
_reflns_Friedel_fraction_full .
_reflns_Friedel_fraction_max .
_reflns_number_gt 2186
_reflns_number_total 2458
_reflns_threshold_expression 'I > 2\s(I)'
_cod_data_source_file suppl_ncrs-2018-0214_suppl.cif
_cod_data_source_block 1
_cod_original_sg_symbol_H-M 'C 2/c'
_cod_database_code 8106410
_shelx_space_group_comment
; 
The symmetry employed for this shelxl refinement is uniquely defined 
by the following loop, which should always be used as a source of 
symmetry information in preference to the above space-group names. 
They are only intended as comments. 
;
_shelx_estimated_absorpt_t_min 0.941
_shelx_estimated_absorpt_t_max 0.952

loop_
_space_group_symop_operation_xyz
'x, y, z'
'-x, y, -z+1/2'
'x+1/2, y+1/2, z'
'-x+1/2, y+1/2, -z+1/2'
'-x, -y, -z'
'x, -y, z-1/2'
'-x+1/2, -y+1/2, -z'
'x+1/2, -y+1/2, z-1/2'

loop_
_atom_site_label
_atom_site_type_symbol
_atom_site_fract_x
_atom_site_fract_y
_atom_site_fract_z
_atom_site_U_iso_or_equiv
_atom_site_adp_type
_atom_site_occupancy
_atom_site_site_symmetry_order
_atom_site_calc_flag
_atom_site_refinement_flags_posn
_atom_site_refinement_flags_adp
_atom_site_refinement_flags_occupancy
_atom_site_disorder_assembly
_atom_site_disorder_group
C1 C 0.56551(9) 0.61877(15) 0.92831(10) 0.0377(4) Uani 1 1 d . . . . .
C2 C 0.64247(9) 0.65024(18) 0.97601(11) 0.0440(4) Uani 1 1 d . . . . .
H2 H 0.6539 0.7230 1.0152 0.053 Uiso 1 1 calc R U . . .
C3 C 0.70198(10) 0.5754(2) 0.96604(13) 0.0539(5) Uani 1 1 d . . . . .
H3 H 0.7533 0.5958 0.9985 0.065 Uiso 1 1 calc R U . . .
C4 C 0.68358(12) 0.4702(2) 0.90702(14) 0.0604(5) Uani 1 1 d . . . . .
C5 C 0.60895(13) 0.4351(2) 0.85866(14) 0.0625(5) Uani 1 1 d . . . . .
H5 H 0.5985 0.3622 0.8197 0.075 Uiso 1 1 calc R U . . .
C6 C 0.54932(11) 0.51068(18) 0.86910(12) 0.0497(4) Uani 1 1 d . . . . .
H6 H 0.4982 0.4891 0.8364 0.060 Uiso 1 1 calc R U . . .
C7 C 0.42325(9) 0.69630(15) 0.87373(10) 0.0364(4) Uani 1 1 d . . . . .
C8 C 0.36178(11) 0.6305(2) 0.88556(12) 0.0584(5) Uani 1 1 d . . . . .
H8 H 0.3692 0.5859 0.9371 0.070 Uiso 1 1 calc R U . . .
C9 C 0.28938(11) 0.6299(2) 0.82191(14) 0.0657(6) Uani 1 1 d . . . . .
H9 H 0.2479 0.5850 0.8296 0.079 Uiso 1 1 calc R U . . .
C10 C 0.28025(10) 0.6968(2) 0.74770(12) 0.0535(5) Uani 1 1 d . . . . .
C11 C 0.33862(10) 0.7645(2) 0.73339(11) 0.0526(4) Uani 1 1 d . . . . .
H11 H 0.3302 0.8100 0.6819 0.063 Uiso 1 1 calc R U . . .
C12 C 0.41110(9) 0.76395(18) 0.79759(10) 0.0444(4) Uani 1 1 d . . . . .
H12 H 0.4520 0.8097 0.7893 0.053 Uiso 1 1 calc R U . . .
C13 C 0.50189(9) 0.69505(15) 0.94241(10) 0.0374(4) Uani 1 1 d . . . . .
C14 C 0.47545(9) 0.88571(16) 1.10779(10) 0.0413(4) Uani 1 1 d . . . . .
F1 F 0.74160(9) 0.39767(16) 0.89571(11) 0.0984(5) Uani 1 1 d . . . . .
F2 F 0.20944(7) 0.69860(18) 0.68459(9) 0.0920(5) Uani 1 1 d . . . . .
N1 N 0.54461(8) 0.86275(18) 1.16615(10) 0.0587(4) Uani 1 1 d . . . . .
H1A H 0.5782 0.8150 1.1535 0.070 Uiso 1 1 calc R U . . .
H1B H 0.5561 0.8955 1.2169 0.070 Uiso 1 1 calc R U . . .
N2 N 0.46162(8) 0.83120(16) 1.02977(8) 0.0457(4) Uani 1 1 d . . . . .
H2A H 0.4175 0.8437 0.9894 0.055 Uiso 1 1 calc R U . . .
N3 N 0.51857(7) 0.75549(14) 1.01526(8) 0.0423(3) Uani 1 1 d . . . . .
S1 S 0.40582(2) 0.97556(5) 1.12682(3) 0.0512(2) Uani 1 1 d . . . . .

loop_
_atom_site_aniso_label
_atom_site_aniso_U_11
_atom_site_aniso_U_22
_atom_site_aniso_U_33
_atom_site_aniso_U_23
_atom_site_aniso_U_13
_atom_site_aniso_U_12
C1 0.0403(8) 0.0405(8) 0.0319(8) 0.0041(6) 0.0127(6) 0.0009(6)
C2 0.0414(8) 0.0485(8) 0.0421(9) 0.0008(7) 0.0152(7) -0.0004(7)
C3 0.0414(9) 0.0625(11) 0.0583(11) 0.0086(9) 0.0190(8) 0.0056(8)
C4 0.0597(12) 0.0582(11) 0.0725(14) 0.0077(9) 0.0350(11) 0.0183(9)
C5 0.0775(15) 0.0508(10) 0.0629(13) -0.0083(8) 0.0298(11) 0.0087(9)
C6 0.0510(10) 0.0502(9) 0.0447(10) -0.0041(7) 0.0133(8) 0.0008(8)
C7 0.0357(8) 0.0405(7) 0.0323(8) 0.0006(6) 0.0114(6) -0.0010(6)
C8 0.0501(10) 0.0742(12) 0.0487(11) 0.0187(9) 0.0154(8) -0.0115(9)
C9 0.0431(10) 0.0863(14) 0.0656(13) 0.0091(11) 0.0173(9) -0.0212(9)
C10 0.0330(8) 0.0710(11) 0.0466(10) -0.0004(8) 0.0026(7) -0.0045(8)
C11 0.0459(9) 0.0682(11) 0.0381(9) 0.0117(8) 0.0085(7) -0.0009(8)
C12 0.0372(8) 0.0555(9) 0.0404(9) 0.0069(7) 0.0139(7) -0.0043(7)
C13 0.0384(8) 0.0410(8) 0.0321(8) 0.0028(6) 0.0116(7) -0.0010(6)
C14 0.0372(8) 0.0480(8) 0.0359(8) -0.0018(6) 0.0099(6) 0.0019(7)
F1 0.0834(10) 0.0981(10) 0.1266(13) -0.0093(9) 0.0534(9) 0.0371(8)
F2 0.0366(6) 0.1479(14) 0.0702(9) 0.0123(8) -0.0059(6) -0.0110(7)
N1 0.0394(8) 0.0848(11) 0.0433(9) -0.0183(7) 0.0046(6) 0.0135(7)
N2 0.0349(7) 0.0631(8) 0.0342(7) -0.0053(6) 0.0066(6) 0.0087(6)
N3 0.0366(7) 0.0531(7) 0.0351(8) -0.0022(6) 0.0104(6) 0.0046(6)
S1 0.0439(3) 0.0651(3) 0.0429(3) -0.00133(19) 0.0137(2) 0.01635(19)

loop_
_atom_type_symbol
_atom_type_description
_atom_type_scat_dispersion_real
_atom_type_scat_dispersion_imag
_atom_type_scat_source
C C 0.0033 0.0016 'International Tables Vol C Tables 4.2.6.8 and 6.1.1.4'
H H 0.0000 0.0000 'International Tables Vol C Tables 4.2.6.8 and 6.1.1.4'
N N 0.0061 0.0033 'International Tables Vol C Tables 4.2.6.8 and 6.1.1.4'
F F 0.0171 0.0103 'International Tables Vol C Tables 4.2.6.8 and 6.1.1.4'
S S 0.1246 0.1234 'International Tables Vol C Tables 4.2.6.8 and 6.1.1.4'

loop_
_geom_angle_atom_site_label_1
_geom_angle_atom_site_label_2
_geom_angle_atom_site_label_3
_geom_angle
_geom_angle_site_symmetry_1
_geom_angle_site_symmetry_3
C2 C1 C6 118.87(15) . .
C2 C1 C13 120.71(14) . .
C6 C1 C13 120.38(15) . .
C3 C2 C1 121.04(16) . .
C3 C2 H2 119.5 . .
C1 C2 H2 119.5 . .
C4 C3 C2 118.24(17) . .
C4 C3 H3 120.9 . .
C2 C3 H3 120.9 . .
F1 C4 C5 118.35(19) . .
F1 C4 C3 118.69(19) . .
C5 C4 C3 122.96(17) . .
C4 C5 C6 118.51(18) . .
C4 C5 H5 120.7 . .
C6 C5 H5 120.7 . .
C5 C6 C1 120.36(17) . .
C5 C6 H6 119.8 . .
C1 C6 H6 119.8 . .
C12 C7 C8 118.99(15) . .
C12 C7 C13 120.36(13) . .
C8 C7 C13 120.65(14) . .
C7 C8 C9 120.78(16) . .
C7 C8 H8 119.6 . .
C9 C8 H8 119.6 . .
C10 C9 C8 118.20(16) . .
C10 C9 H9 120.9 . .
C8 C9 H9 120.9 . .
F2 C10 C11 117.60(16) . .
F2 C10 C9 119.15(16) . .
C11 C10 C9 123.24(16) . .
C10 C11 C12 118.08(16) . .
C10 C11 H11 121.0 . .
C12 C11 H11 121.0 . .
C7 C12 C11 120.71(15) . .
C7 C12 H12 119.6 . .
C11 C12 H12 119.6 . .
N3 C13 C1 116.46(13) . .
N3 C13 C7 124.13(14) . .
C1 C13 C7 119.41(13) . .
N1 C14 N2 116.69(14) . .
N1 C14 S1 123.45(12) . .
N2 C14 S1 119.85(12) . .
C14 N1 H1A 120.0 . .
C14 N1 H1B 120.0 . .
H1A N1 H1B 120.0 . .
C14 N2 N3 119.41(13) . .
C14 N2 H2A 120.3 . .
N3 N2 H2A 120.3 . .
C13 N3 N2 118.20(12) . .

loop_
_geom_bond_atom_site_label_1
_geom_bond_atom_site_label_2
_geom_bond_distance
_geom_bond_site_symmetry_2
C1 C2 1.392(2) .
C1 C6 1.392(2) .
C1 C13 1.478(2) .
C2 C3 1.377(2) .
C2 H2 0.9300 .
C3 C4 1.369(3) .
C3 H3 0.9300 .
C4 F1 1.351(2) .
C4 C5 1.368(3) .
C5 C6 1.386(3) .
C5 H5 0.9300 .
C6 H6 0.9300 .
C7 C12 1.379(2) .
C7 C8 1.379(2) .
C7 C13 1.495(2) .
C8 C9 1.380(3) .
C8 H8 0.9300 .
C9 C10 1.358(3) .
C9 H9 0.9300 .
C10 F2 1.356(2) .
C10 C11 1.356(3) .
C11 C12 1.385(2) .
C11 H11 0.9300 .
C12 H12 0.9300 .
C13 N3 1.287(2) .
C14 N1 1.319(2) .
C14 N2 1.347(2) .
C14 S1 1.6768(16) .
N1 H1A 0.8600 .
N1 H1B 0.8600 .
N2 N3 1.3743(18) .
N2 H2A 0.8600 .

loop_
_geom_hbond_atom_site_label_D
_geom_hbond_atom_site_label_H
_geom_hbond_atom_site_label_A
_geom_hbond_distance_DH
_geom_hbond_distance_HA
_geom_hbond_distance_DA
_geom_hbond_angle_DHA
_geom_hbond_site_symmetry_A
N1 H1B S1 0.86 2.58 3.4364(16) 175.8 2_657
N1 H1A F2 0.86 2.30 3.015(2) 140.9 8_566
C11 H11 S1 0.93 2.83 3.5498(18) 135.3 6_575
C11 H11 S1 0.93 2.83 3.5498(18) 135.3 6_575
N1 H1A F2 0.86 2.30 3.015(2) 140.9 8_566
N1 H1B S1 0.86 2.58 3.4364(16) 175.8 2_657

loop_
_geom_torsion_atom_site_label_1
_geom_torsion_atom_site_label_2
_geom_torsion_atom_site_label_3
_geom_torsion_atom_site_label_4
_geom_torsion
_geom_torsion_site_symmetry_1
_geom_torsion_site_symmetry_2
_geom_torsion_site_symmetry_3
_geom_torsion_site_symmetry_4
C6 C1 C2 C3 -0.8(2) . . . .
C13 C1 C2 C3 176.96(14) . . . .
C1 C2 C3 C4 0.9(3) . . . .
C2 C3 C4 F1 178.87(17) . . . .
C2 C3 C4 C5 -1.0(3) . . . .
F1 C4 C5 C6 -178.97(18) . . . .
C3 C4 C5 C6 0.9(3) . . . .
C4 C5 C6 C1 -0.7(3) . . . .
C2 C1 C6 C5 0.6(3) . . . .
C13 C1 C6 C5 -177.08(16) . . . .
C12 C7 C8 C9 1.1(3) . . . .
C13 C7 C8 C9 -179.18(19) . . . .
C7 C8 C9 C10 -0.5(3) . . . .
C8 C9 C10 F2 -179.4(2) . . . .
C8 C9 C10 C11 -0.4(3) . . . .
F2 C10 C11 C12 179.69(18) . . . .
C9 C10 C11 C12 0.6(3) . . . .
C8 C7 C12 C11 -0.8(3) . . . .
C13 C7 C12 C11 179.42(15) . . . .
C10 C11 C12 C7 0.0(3) . . . .
C2 C1 C13 N3 -21.7(2) . . . .
C6 C1 C13 N3 155.94(15) . . . .
C2 C1 C13 C7 159.15(14) . . . .
C6 C1 C13 C7 -23.2(2) . . . .
C12 C7 C13 N3 113.95(18) . . . .
C8 C7 C13 N3 -65.8(2) . . . .
C12 C7 C13 C1 -67.02(19) . . . .
C8 C7 C13 C1 113.22(18) . . . .
N1 C14 N2 N3 0.4(2) . . . .
S1 C14 N2 N3 -178.78(12) . . . .
C1 C13 N3 N2 177.95(13) . . . .
C7 C13 N3 N2 -3.0(2) . . . .
C14 N2 N3 C13 174.45(14) . . . .
